data_7054613
loop_
_publ_author_name
'Forder, Thomas R.'
'Jones, Matthew D.'

_publ_section_title
;
 Synthesis and characterisation of aluminium(iii) imine bis(phenolate)
 complexes with application for the polymerisation of rac-LA
;
_journal_issue 3
_journal_name_full 'New J. Chem.'
_journal_page_first 1974
_journal_paper_doi 10.1039/C4NJ02228A
_journal_volume 39
_journal_year 2015
_chemical_formula_sum 'C14 H13 N O2'
_chemical_formula_weight 227.25
_chemical_name_systematic
;
 ?
;
_space_group_IT_number 15
_symmetry_cell_setting monoclinic
_symmetry_space_group_name_Hall '-C 2yc'
_symmetry_space_group_name_H-M 'C 1 2/c 1'
_atom_sites_solution_hydrogens geom
_atom_sites_solution_primary direct
_atom_sites_solution_secondary difmap
_audit_creation_method SHELXL-97
_audit_update_record
;
2014-12-03 deposited with the CCDC.
2015-01-06 downloaded from the CCDC.
;
_cell_angle_alpha 90.00
_cell_angle_beta 99.915(4)
_cell_angle_gamma 90.00
_cell_formula_units_Z 8
_cell_length_a 22.3830(16)
_cell_length_b 5.7810(5)
_cell_length_c 17.8440(16)
_cell_measurement_reflns_used 7670
_cell_measurement_temperature 150(2)
_cell_measurement_theta_max 25.03
_cell_measurement_theta_min 3.51
_cell_volume 2274.5(3)
_computing_cell_refinement 'HKL Scalepack (Otwinski & Minor, 1997)'
_computing_data_collection 'Collect (Nonius BV, 1997-2000)'
_computing_data_reduction 'HKL Denzo & Scalepack (Otwinski & Minor 1997)'
_computing_molecular_graphics 'Ortep-3 for Windows (Farrugia, 1997)'
_computing_publication_material 'WinGX publication routines (Farrugia, 1999)'
_computing_structure_refinement 'SHELXL-97 (Sheldrick, 1997)'
_computing_structure_solution
;
 SIR97- Altomare A., Burla M.C., Camalli M., Cascarano G.L., Giacovazzo C. ,
 Guagliardi A., Moliterni A.G.G., Polidori G.,Spagna R.
 (1999) J. Appl. Cryst. 32, 115-119.
;
_diffrn_ambient_temperature 150(2)
_diffrn_measured_fraction_theta_full 0.998
_diffrn_measured_fraction_theta_max 0.998
_diffrn_measurement_device_type 'nonius kappa ccd'
_diffrn_measurement_method ccd
_diffrn_radiation_monochromator graphite
_diffrn_radiation_source 'fine-focus sealed tube'
_diffrn_radiation_type MoK\a
_diffrn_radiation_wavelength 0.71073
_diffrn_reflns_av_R_equivalents 0.0478
_diffrn_reflns_av_sigmaI/netI 0.0320
_diffrn_reflns_limit_h_max 26
_diffrn_reflns_limit_h_min -26
_diffrn_reflns_limit_k_max 6
_diffrn_reflns_limit_k_min -6
_diffrn_reflns_limit_l_max 20
_diffrn_reflns_limit_l_min -21
_diffrn_reflns_number 11736
_diffrn_reflns_theta_full 25.03
_diffrn_reflns_theta_max 25.03
_diffrn_reflns_theta_min 3.64
_exptl_absorpt_coefficient_mu 0.089
_exptl_absorpt_correction_type none
_exptl_crystal_colour yellow
_exptl_crystal_density_diffrn 1.327
_exptl_crystal_density_method 'not measured'
_exptl_crystal_description block
_exptl_crystal_F_000 960
_exptl_crystal_size_max 0.3
_exptl_crystal_size_mid 0.3
_exptl_crystal_size_min 0.2
_refine_diff_density_max 0.129
_refine_diff_density_min -0.237
_refine_diff_density_rms 0.044
_refine_ls_extinction_method none
_refine_ls_goodness_of_fit_ref 1.064
_refine_ls_hydrogen_treatment mixed
_refine_ls_matrix_type full
_refine_ls_number_parameters 166
_refine_ls_number_reflns 2008
_refine_ls_number_restraints 0
_refine_ls_restrained_S_all 1.064
_refine_ls_R_factor_all 0.0470
_refine_ls_R_factor_gt 0.0372
_refine_ls_shift/su_max 0.001
_refine_ls_shift/su_mean 0.000
_refine_ls_structure_factor_coef Fsqd
_refine_ls_weighting_details 'calc w=1/[\s^2^(Fo^2^)+(0.0425P)^2^+1.1002P] where P=(Fo^2^+2Fc^2^)/3'
_refine_ls_weighting_scheme calc
_refine_ls_wR_factor_gt 0.0855
_refine_ls_wR_factor_ref 0.0923
_reflns_number_gt 1657
_reflns_number_total 2008
_reflns_threshold_expression >2sigma(I)
_cod_data_source_file c4nj02228a2.cif
_cod_data_source_block 1H2
_cod_depositor_comments
;
The following automatic conversions were performed:

'_symmetry_cell_setting' value 'Monoclinic' changed to 'monoclinic'
according to
/usr/data/users/saulius/crontab/automatic-downloads/rss-feeds/RSC/lib/dictionaries/cif_core.dic
dictionary named 'cif_core.dic' version 2.4.2 from 2011-04-26.

Automatic conversion script
Id: cif_fix_values 2935 2014-11-11 08:27:57Z andrius 

 Adding full bibliography for 7054610--7054616.cif.
;
_cod_original_sg_symbol_H-M C2/c
_cod_database_code 7054613

loop_
_symmetry_equiv_pos_as_xyz
'x, y, z'
'-x, y, -z+1/2'
'x+1/2, y+1/2, z'
'-x+1/2, y+1/2, -z+1/2'
'-x, -y, -z'
'x, -y, z-1/2'
'-x+1/2, -y+1/2, -z'
'x+1/2, -y+1/2, z-1/2'

loop_
_atom_site_label
_atom_site_type_symbol
_atom_site_fract_x
_atom_site_fract_y
_atom_site_fract_z
_atom_site_U_iso_or_equiv
_atom_site_adp_type
_atom_site_occupancy
_atom_site_symmetry_multiplicity
_atom_site_calc_flag
_atom_site_refinement_flags
O1 O 0.71060(4) -0.10129(16) 0.59858(5) 0.0322(3) Uani 1 1 d .
N1 N 0.78687(5) 0.2365(2) 0.60631(6) 0.0271(3) Uani 1 1 d .
C1 C 0.68246(6) 0.0126(2) 0.64483(7) 0.0267(3) Uani 1 1 d .
O2 O 0.81908(4) -0.05007(17) 0.48999(5) 0.0323(3) Uani 1 1 d .
C2 C 0.62910(6) -0.0728(3) 0.66787(8) 0.0320(3) Uani 1 1 d .
H2 H 0.6130 -0.2175 0.6489 0.038 Uiso 1 1 calc R
C3 C 0.60028(6) 0.0494(3) 0.71696(8) 0.0348(4) Uani 1 1 d .
H3 H 0.5642 -0.0116 0.7305 0.042 Uiso 1 1 calc R
C4 C 0.62251(7) 0.2618(3) 0.74776(8) 0.0354(4) Uani 1 1 d .
H4 H 0.6025 0.3424 0.7827 0.043 Uiso 1 1 calc R
C5 C 0.67384(6) 0.3508(2) 0.72627(8) 0.0316(3) Uani 1 1 d .
H5 H 0.6891 0.4954 0.7464 0.038 Uiso 1 1 calc R
C6 C 0.70437(6) 0.2324(2) 0.67504(7) 0.0263(3) Uani 1 1 d .
C7 C 0.75615(6) 0.3363(2) 0.65215(8) 0.0274(3) Uani 1 1 d .
C8 C 0.83871(6) 0.3395(2) 0.57778(8) 0.0298(3) Uani 1 1 d .
H8A H 0.8548 0.4713 0.6106 0.036 Uiso 1 1 calc R
H8B H 0.8252 0.3991 0.5256 0.036 Uiso 1 1 calc R
C9 C 0.88816(6) 0.1628(2) 0.57708(7) 0.0277(3) Uani 1 1 d .
C10 C 0.94534(6) 0.1871(3) 0.62111(8) 0.0336(3) Uani 1 1 d .
H10 H 0.9542 0.3206 0.6520 0.040 Uiso 1 1 calc R
C11 C 0.98972(6) 0.0203(3) 0.62076(9) 0.0383(4) Uani 1 1 d .
H11 H 1.0285 0.0387 0.6516 0.046 Uiso 1 1 calc R
C12 C 0.97709(6) -0.1733(3) 0.57517(9) 0.0372(4) Uani 1 1 d .
H12 H 1.0074 -0.2882 0.5747 0.045 Uiso 1 1 calc R
C13 C 0.92044(6) -0.2006(2) 0.53006(8) 0.0316(3) Uani 1 1 d .
H13 H 0.9122 -0.3332 0.4985 0.038 Uiso 1 1 calc R
C14 C 0.87592(6) -0.0343(2) 0.53112(7) 0.0275(3) Uani 1 1 d .
H7 H 0.7694(6) 0.490(3) 0.6713(8) 0.030(4) Uiso 1 1 d .
H1' H 0.7719(8) 0.090(3) 0.5872(10) 0.050(5) Uiso 1 1 d .
H2' H 0.8142(8) -0.183(3) 0.4581(11) 0.057(5) Uiso 1 1 d .

loop_
_atom_site_aniso_label
_atom_site_aniso_U_11
_atom_site_aniso_U_22
_atom_site_aniso_U_33
_atom_site_aniso_U_23
_atom_site_aniso_U_13
_atom_site_aniso_U_12
O1 0.0335(5) 0.0284(5) 0.0351(5) -0.0073(4) 0.0074(4) -0.0057(4)
N1 0.0269(6) 0.0237(6) 0.0293(6) -0.0007(5) 0.0008(5) -0.0042(5)
C1 0.0270(7) 0.0264(7) 0.0252(6) 0.0019(5) -0.0001(5) 0.0006(5)
O2 0.0290(5) 0.0308(6) 0.0341(5) -0.0058(4) -0.0027(4) -0.0012(4)
C2 0.0321(8) 0.0311(8) 0.0319(7) 0.0016(6) 0.0029(6) -0.0063(6)
C3 0.0272(7) 0.0442(9) 0.0329(7) 0.0053(6) 0.0052(6) -0.0010(6)
C4 0.0325(8) 0.0405(9) 0.0330(8) -0.0010(6) 0.0049(6) 0.0098(6)
C5 0.0318(8) 0.0275(7) 0.0334(7) -0.0028(6) -0.0005(6) 0.0041(6)
C6 0.0255(7) 0.0241(7) 0.0274(7) 0.0014(5) -0.0004(5) 0.0021(5)
C7 0.0293(7) 0.0216(7) 0.0286(7) 0.0000(6) -0.0027(5) 0.0004(6)
C8 0.0316(8) 0.0261(7) 0.0314(7) 0.0008(6) 0.0046(6) -0.0078(6)
C9 0.0272(7) 0.0286(7) 0.0270(7) 0.0040(6) 0.0038(5) -0.0070(6)
C10 0.0314(7) 0.0362(8) 0.0323(8) 0.0014(6) 0.0031(6) -0.0115(6)
C11 0.0248(7) 0.0468(9) 0.0418(8) 0.0088(7) 0.0015(6) -0.0087(7)
C12 0.0280(7) 0.0396(9) 0.0450(9) 0.0114(7) 0.0091(6) 0.0003(7)
C13 0.0318(8) 0.0289(7) 0.0353(8) 0.0038(6) 0.0087(6) -0.0028(6)
C14 0.0262(7) 0.0299(7) 0.0263(7) 0.0047(5) 0.0041(5) -0.0052(6)

loop_
_atom_type_symbol
_atom_type_description
_atom_type_scat_dispersion_real
_atom_type_scat_dispersion_imag
_atom_type_scat_source
C C 0.0033 0.0016 'International Tables Vol C Tables 4.2.6.8 and 6.1.1.4'
H H 0.0000 0.0000 'International Tables Vol C Tables 4.2.6.8 and 6.1.1.4'
O O 0.0106 0.0060 'International Tables Vol C Tables 4.2.6.8 and 6.1.1.4'
N N 0.0061 0.0033 'International Tables Vol C Tables 4.2.6.8 and 6.1.1.4'

loop_
_geom_angle_atom_site_label_1
_geom_angle_atom_site_label_2
_geom_angle_atom_site_label_3
_geom_angle
C7 N1 C8 125.18(12)
C7 N1 H1' 115.6(10)
C8 N1 H1' 119.0(10)
O1 C1 C2 122.17(12)
O1 C1 C6 121.06(12)
C2 C1 C6 116.77(12)
C14 O2 H2' 112.2(11)
C3 C2 C1 121.26(13)
C3 C2 H2 119.4
C1 C2 H2 119.4
C2 C3 C4 121.88(13)
C2 C3 H3 119.1
C4 C3 H3 119.1
C5 C4 C3 118.47(13)
C5 C4 H4 120.8
C3 C4 H4 120.8
C4 C5 C6 121.47(13)
C4 C5 H5 119.3
C6 C5 H5 119.3
C5 C6 C7 119.34(12)
C5 C6 C1 120.12(12)
C7 C6 C1 120.52(12)
N1 C7 C6 122.74(13)
N1 C7 H7 117.7(8)
C6 C7 H7 119.6(8)
N1 C8 C9 110.63(11)
N1 C8 H8A 109.5
C9 C8 H8A 109.5
N1 C8 H8B 109.5
C9 C8 H8B 109.5
H8A C8 H8B 108.1
C10 C9 C14 118.77(13)
C10 C9 C8 122.20(13)
C14 C9 C8 119.03(12)
C11 C10 C9 121.25(14)
C11 C10 H10 119.4
C9 C10 H10 119.4
C12 C11 C10 119.44(13)
C12 C11 H11 120.3
C10 C11 H11 120.3
C11 C12 C13 120.42(14)
C11 C12 H12 119.8
C13 C12 H12 119.8
C14 C13 C12 119.96(14)
C14 C13 H13 120.0
C12 C13 H13 120.0
O2 C14 C13 123.67(12)
O2 C14 C9 116.17(12)
C13 C14 C9 120.15(12)

loop_
_geom_bond_atom_site_label_1
_geom_bond_atom_site_label_2
_geom_bond_distance
O1 C1 1.3001(16)
N1 C7 1.2915(18)
N1 C8 1.4710(16)
N1 H1' 0.955(19)
C1 C2 1.4172(19)
C1 C6 1.4334(19)
O2 C14 1.3580(16)
O2 H2' 0.95(2)
C2 C3 1.370(2)
C2 H2 0.9500
C3 C4 1.401(2)
C3 H3 0.9500
C4 C5 1.372(2)
C4 H4 0.9500
C5 C6 1.4091(19)
C5 H5 0.9500
C6 C7 1.4262(19)
C7 H7 0.978(15)
C8 C9 1.5082(19)
C8 H8A 0.9900
C8 H8B 0.9900
C9 C10 1.3888(19)
C9 C14 1.4028(19)
C10 C11 1.385(2)
C10 H10 0.9500
C11 C12 1.384(2)
C11 H11 0.9500
C12 C13 1.389(2)
C12 H12 0.9500
C13 C14 1.3873(19)
C13 H13 0.9500

loop_
_geom_hbond_atom_site_label_D
_geom_hbond_atom_site_label_H
_geom_hbond_atom_site_label_A
_geom_hbond_distance_DH
_geom_hbond_distance_HA
_geom_hbond_distance_DA
_geom_hbond_angle_DHA
_geom_hbond_site_symmetry_A
O2 H2' O1 0.95(2) 1.64(2) 2.5768(13) 167.1(17) 7_646
N1 H1' O1 0.955(19) 1.800(18) 2.5818(14) 137.0(15) .
N1 H1' O2 0.955(19) 2.324(17) 2.8439(15) 113.6(13) .
